data_2214308
loop_
_publ_author_name
'Yi-Zhen Wang'

_publ_section_title
;
 8-Methoxy-2-methylquinoline
;
_journal_coeditor_code LH2411
_journal_issue 7
_journal_name_full 'Acta Crystallographica Section E'
_journal_page_first o3230
_journal_page_last o3230
_journal_paper_doi 10.1107/S1600536807027614
_journal_volume 63
_journal_year 2007
_chemical_formula_iupac 'C11 H11 N O'
_chemical_formula_moiety 'C11 H11 N O'
_chemical_formula_sum 'C11 H11 N O'
_chemical_formula_weight 173.21
_chemical_name_systematic
;
8-Methoxy-2-methylquinoline
;
_space_group_IT_number 15
_symmetry_cell_setting monoclinic
_symmetry_space_group_name_Hall '-C 2yc'
_symmetry_space_group_name_H-M 'C 1 2/c 1'
_atom_sites_solution_hydrogens geom
_atom_sites_solution_primary direct
_atom_sites_solution_secondary difmap
_audit_creation_method SHELXL-97
_cell_angle_alpha 90.00
_cell_angle_beta 95.685(2)
_cell_angle_gamma 90.00
_cell_formula_units_Z 16
_cell_length_a 12.3699(15)
_cell_length_b 13.3799(16)
_cell_length_c 22.502(3)
_cell_measurement_reflns_used 2679
_cell_measurement_temperature 291(2)
_cell_measurement_theta_max 23.75
_cell_measurement_theta_min 2.36
_cell_volume 3705.9(8)
_computing_cell_refinement 'SAINT (Bruker, 2005)'
_computing_data_collection 'SMART (or APEX2?) (Bruker, 2005)'
_computing_data_reduction SAINT
_computing_molecular_graphics 'SHELXTL (Bruker, 1998)'
_computing_publication_material SHELXTL
_computing_structure_refinement 'SHELXL97 (Sheldrick, 1997)'
_computing_structure_solution 'SHELXS97 (Sheldrick, 1997)'
_diffrn_ambient_temperature 291(2)
_diffrn_measured_fraction_theta_full 0.998
_diffrn_measured_fraction_theta_max 0.998
_diffrn_measurement_device_type 'Bruker APEXII'
_diffrn_measurement_method '\f and \w'
_diffrn_radiation_monochromator graphite
_diffrn_radiation_source 'fine-focus sealed tube'
_diffrn_radiation_type MoK\a
_diffrn_radiation_wavelength 0.71073
_diffrn_reflns_av_R_equivalents 0.0275
_diffrn_reflns_av_sigmaI/netI 0.0259
_diffrn_reflns_limit_h_max 14
_diffrn_reflns_limit_h_min -14
_diffrn_reflns_limit_k_max 16
_diffrn_reflns_limit_k_min -16
_diffrn_reflns_limit_l_max 26
_diffrn_reflns_limit_l_min -27
_diffrn_reflns_number 11508
_diffrn_reflns_theta_full 25.50
_diffrn_reflns_theta_max 25.50
_diffrn_reflns_theta_min 2.36
_diffrn_standards_decay_% 0
_diffrn_standards_interval_count 0
_diffrn_standards_interval_time 0
_diffrn_standards_number 0
_exptl_absorpt_coefficient_mu 0.080
_exptl_absorpt_correction_T_max 0.9768
_exptl_absorpt_correction_T_min 0.9656
_exptl_absorpt_correction_type multi-scan
_exptl_absorpt_process_details '(SADABS; Bruker, 2005)'
_exptl_crystal_colour colourless
_exptl_crystal_density_diffrn 1.242
_exptl_crystal_density_method 'not measured'
_exptl_crystal_description block
_exptl_crystal_F_000 1472
_exptl_crystal_size_max 0.44
_exptl_crystal_size_mid 0.33
_exptl_crystal_size_min 0.29
_refine_diff_density_max 0.384
_refine_diff_density_min -0.149
_refine_ls_extinction_coef 0.0015(2)
_refine_ls_extinction_expression Fc^*^=kFc[1+0.001xFc^2^\l^3^/sin(2\q)]^-1/4^
_refine_ls_extinction_method SHELXL97
_refine_ls_goodness_of_fit_ref 1.018
_refine_ls_hydrogen_treatment constr
_refine_ls_matrix_type full
_refine_ls_number_parameters 240
_refine_ls_number_reflns 3434
_refine_ls_number_restraints 0
_refine_ls_restrained_S_all 1.018
_refine_ls_R_factor_all 0.0681
_refine_ls_R_factor_gt 0.0463
_refine_ls_shift/su_max 0.000
_refine_ls_shift/su_mean 0.000
_refine_ls_structure_factor_coef Fsqd
_refine_ls_weighting_details 'calc w=1/[\s^2^(Fo^2^)+(0.0549P)^2^+2.2555P] where P=(Fo^2^+2Fc^2^)/3'
_refine_ls_weighting_scheme calc
_refine_ls_wR_factor_gt 0.1149
_refine_ls_wR_factor_ref 0.1316
_reflns_number_gt 2459
_reflns_number_total 3434
_reflns_threshold_expression I>2\s(I)
_cod_data_source_file lh2411.cif
_cod_data_source_block I
_cod_original_cell_volume 3706.0(8)
_cod_original_sg_symbol_H-M 'C 2/c'
_cod_database_code 2214308
_cod_database_fobs_code 2214308

loop_
_symmetry_equiv_pos_as_xyz
'x, y, z'
'-x, y, -z+1/2'
'x+1/2, y+1/2, z'
'-x+1/2, y+1/2, -z+1/2'
'-x, -y, -z'
'x, -y, z-1/2'
'-x+1/2, -y+1/2, -z'
'x+1/2, -y+1/2, z-1/2'

loop_
_atom_site_type_symbol
_atom_site_label
_atom_site_fract_x
_atom_site_fract_y
_atom_site_fract_z
_atom_site_U_iso_or_equiv
_atom_site_adp_type
_atom_site_calc_flag
_atom_site_refinement_flags
_atom_site_occupancy
O O1 0.74271(11) 0.15865(9) 0.58693(6) 0.0568(4) Uani d . 1
O O2 0.13317(12) 0.16984(9) 0.70878(6) 0.0594(4) Uani d . 1
N N1 0.57238(12) 0.23122(11) 0.63623(6) 0.0464(4) Uani d . 1
N N2 0.11457(12) 0.21770(12) 0.59369(7) 0.0533(4) Uani d . 1
C C1 0.48732(15) 0.26629(15) 0.66019(8) 0.0521(5) Uani d . 1
C C2 0.47217(17) 0.36938(16) 0.66988(9) 0.0614(6) Uani d . 1
H H2 0.4105 0.3917 0.6863 0.074 Uiso calc R 1
C C3 0.54767(18) 0.43539(15) 0.65518(9) 0.0593(5) Uani d . 1
H H3 0.5382 0.5033 0.6618 0.071 Uiso calc R 1
C C4 0.64109(15) 0.40149(13) 0.62969(8) 0.0494(5) Uani d . 1
C C5 0.72433(18) 0.46566(15) 0.61435(10) 0.0633(6) Uani d . 1
H H5 0.7192 0.5342 0.6204 0.076 Uiso calc R 1
C C6 0.81189(19) 0.42698(16) 0.59080(10) 0.0686(6) Uani d . 1
H H6 0.8669 0.4696 0.5812 0.082 Uiso calc R 1
C C7 0.82133(17) 0.32373(16) 0.58059(9) 0.0594(5) Uani d . 1
H H7 0.8820 0.2990 0.5641 0.071 Uiso calc R 1
C C8 0.74178(15) 0.25964(13) 0.59475(8) 0.0461(4) Uani d . 1
C C9 0.64900(14) 0.29722(12) 0.62055(7) 0.0419(4) Uani d . 1
C C10 0.40475(18) 0.19176(18) 0.67682(12) 0.0774(7) Uani d . 1
H H10A 0.3412 0.1956 0.6488 0.116 Uiso calc R 1
H H10B 0.3854 0.2063 0.7162 0.116 Uiso calc R 1
H H10C 0.4349 0.1257 0.6762 0.116 Uiso calc R 1
C C11 0.83617(17) 0.11558(17) 0.56500(10) 0.0682(6) Uani d . 1
H H11A 0.8431 0.1401 0.5255 0.102 Uiso calc R 1
H H11B 0.8288 0.0442 0.5639 0.102 Uiso calc R 1
H H11C 0.8997 0.1334 0.5908 0.102 Uiso calc R 1
C C12 0.10418(16) 0.23993(18) 0.53695(9) 0.0614(6) Uani d . 1
C C13 0.09775(19) 0.34002(19) 0.51669(10) 0.0703(6) Uani d . 1
H H13 0.0884 0.3530 0.4759 0.084 Uiso calc R 1
C C14 0.10492(18) 0.41715(18) 0.55569(10) 0.0687(6) Uani d . 1
H H14 0.1016 0.4828 0.5421 0.082 Uiso calc R 1
C C15 0.11774(15) 0.39576(14) 0.61825(10) 0.0557(5) Uani d . 1
C C16 0.12603(18) 0.47028(16) 0.66199(12) 0.0712(6) Uani d . 1
H H16 0.1237 0.5375 0.6513 0.085 Uiso calc R 1
C C17 0.13752(19) 0.44278(17) 0.72031(11) 0.0704(6) Uani d . 1
H H17 0.1433 0.4926 0.7492 0.085 Uiso calc R 1
C C18 0.14103(17) 0.34306(15) 0.73898(9) 0.0583(5) Uani d . 1
H H18 0.1492 0.3273 0.7794 0.070 Uiso calc R 1
C C19 0.13227(15) 0.26878(13) 0.69660(9) 0.0498(5) Uani d . 1
C C20 0.12074(13) 0.29363(13) 0.63434(8) 0.0421(4) Uani d . 1
C C21 0.0976(2) 0.15372(19) 0.49351(10) 0.0782(7) Uani d . 1
H H21A 0.1038 0.0919 0.5152 0.117 Uiso calc R 1
H H21B 0.1557 0.1587 0.4684 0.117 Uiso calc R 1
H H21C 0.0292 0.1557 0.4693 0.117 Uiso calc R 1
C C22 0.14963(19) 0.14123(16) 0.77003(9) 0.0656(6) Uani d . 1
H H22A 0.2182 0.1667 0.7874 0.098 Uiso calc R 1
H H22B 0.1495 0.0697 0.7730 0.098 Uiso calc R 1
H H22C 0.0923 0.1681 0.7910 0.098 Uiso calc R 1

loop_
_atom_site_aniso_label
_atom_site_aniso_U_11
_atom_site_aniso_U_22
_atom_site_aniso_U_33
_atom_site_aniso_U_12
_atom_site_aniso_U_13
_atom_site_aniso_U_23
O1 0.0583(8) 0.0426(7) 0.0716(9) 0.0057(6) 0.0180(7) -0.0039(6)
O2 0.0761(10) 0.0469(8) 0.0541(8) -0.0032(7) 0.0014(7) 0.0026(6)
N1 0.0460(9) 0.0412(8) 0.0520(9) 0.0012(7) 0.0056(7) 0.0019(7)
N2 0.0501(9) 0.0555(10) 0.0535(10) 0.0042(7) 0.0004(7) -0.0022(8)
C1 0.0487(11) 0.0561(12) 0.0513(11) 0.0053(9) 0.0042(9) -0.0007(9)
C2 0.0579(12) 0.0648(14) 0.0615(13) 0.0159(11) 0.0062(10) -0.0135(10)
C3 0.0707(14) 0.0439(11) 0.0604(12) 0.0164(10) -0.0077(10) -0.0119(9)
C4 0.0575(12) 0.0394(10) 0.0482(10) 0.0008(9) -0.0092(9) 0.0002(8)
C5 0.0745(15) 0.0373(10) 0.0746(14) -0.0064(10) -0.0105(11) 0.0067(10)
C6 0.0669(14) 0.0552(14) 0.0828(16) -0.0143(11) 0.0035(12) 0.0170(11)
C7 0.0542(12) 0.0593(13) 0.0654(13) -0.0018(10) 0.0094(10) 0.0115(10)
C8 0.0508(11) 0.0415(10) 0.0456(10) 0.0015(8) 0.0019(8) 0.0040(8)
C9 0.0458(10) 0.0366(9) 0.0417(9) 0.0021(8) -0.0031(7) 0.0020(7)
C10 0.0572(13) 0.0820(16) 0.0961(18) -0.0022(12) 0.0238(12) 0.0037(14)
C11 0.0636(13) 0.0661(14) 0.0767(15) 0.0162(11) 0.0161(11) -0.0117(11)
C12 0.0510(12) 0.0786(15) 0.0539(13) 0.0065(10) 0.0011(9) 0.0012(11)
C13 0.0709(15) 0.0822(17) 0.0576(13) 0.0059(12) 0.0045(11) 0.0189(13)
C14 0.0637(14) 0.0650(14) 0.0776(16) 0.0030(11) 0.0076(11) 0.0263(13)
C15 0.0448(11) 0.0440(11) 0.0785(14) -0.0002(8) 0.0060(9) 0.0024(10)
C16 0.0699(15) 0.0409(12) 0.1033(19) -0.0010(10) 0.0119(13) -0.0010(12)
C17 0.0768(15) 0.0548(14) 0.0808(16) -0.0026(11) 0.0133(12) -0.0164(12)
C18 0.0627(13) 0.0539(12) 0.0588(12) -0.0026(10) 0.0080(10) -0.0150(10)
C19 0.0464(10) 0.0414(10) 0.0617(12) 0.0014(8) 0.0058(9) -0.0001(9)
C20 0.0365(9) 0.0393(10) 0.0503(10) 0.0011(7) 0.0031(7) -0.0004(8)
C21 0.0836(17) 0.0966(19) 0.0523(13) 0.0148(14) -0.0028(11) -0.0174(12)
C22 0.0803(15) 0.0649(14) 0.0503(12) -0.0001(11) -0.0009(10) 0.0121(10)

loop_
_atom_type_symbol
_atom_type_description
_atom_type_scat_dispersion_real
_atom_type_scat_dispersion_imag
_atom_type_scat_source
C C 0.0033 0.0016 'International Tables Vol C Tables 4.2.6.8 and 6.1.1.4'
H H 0.0000 0.0000 'International Tables Vol C Tables 4.2.6.8 and 6.1.1.4'
N N 0.0061 0.0033 'International Tables Vol C Tables 4.2.6.8 and 6.1.1.4'
O O 0.0106 0.0060 'International Tables Vol C Tables 4.2.6.8 and 6.1.1.4'

loop_
_geom_angle_atom_site_label_1
_geom_angle_atom_site_label_2
_geom_angle_atom_site_label_3
_geom_angle
_geom_angle_publ_flag
C8 O1 C11 117.64(15) n
C19 O2 C22 117.16(16) n
C1 N1 C9 118.59(16) n
C12 N2 C20 118.68(17) n
N1 C1 C2 122.38(19) n
N1 C1 C10 117.18(18) n
C2 C1 C10 120.44(18) n
C3 C2 C1 119.72(19) ?
C3 C2 H2 120.1 ?
C1 C2 H2 120.1 ?
C2 C3 C4 120.14(18) ?
C2 C3 H3 119.9 ?
C4 C3 H3 119.9 ?
C5 C4 C3 123.36(19) ?
C5 C4 C9 120.15(18) ?
C3 C4 C9 116.49(18) ?
C6 C5 C4 119.66(19) ?
C6 C5 H5 120.2 ?
C4 C5 H5 120.2 ?
C5 C6 C7 121.4(2) ?
C5 C6 H6 119.3 ?
C7 C6 H6 119.3 ?
C8 C7 C6 120.3(2) ?
C8 C7 H7 119.8 ?
C6 C7 H7 119.8 ?
O1 C8 C7 125.21(18) ?
O1 C8 C9 114.78(15) ?
C7 C8 C9 120.01(17) ?
N1 C9 C4 122.67(16) ?
N1 C9 C8 118.89(15) ?
C4 C9 C8 118.44(16) ?
C1 C10 H10A 109.5 ?
C1 C10 H10B 109.5 ?
H10A C10 H10B 109.5 ?
C1 C10 H10C 109.5 ?
H10A C10 H10C 109.5 ?
H10B C10 H10C 109.5 ?
O1 C11 H11A 109.5 ?
O1 C11 H11B 109.5 ?
H11A C11 H11B 109.5 ?
O1 C11 H11C 109.5 ?
H11A C11 H11C 109.5 ?
H11B C11 H11C 109.5 ?
N2 C12 C13 121.9(2) ?
N2 C12 C21 117.0(2) ?
C13 C12 C21 121.2(2) ?
C14 C13 C12 121.0(2) ?
C14 C13 H13 119.5 ?
C12 C13 H13 119.5 ?
C13 C14 C15 118.7(2) ?
C13 C14 H14 120.7 ?
C15 C14 H14 120.7 ?
C16 C15 C20 120.8(2) ?
C16 C15 C14 122.9(2) ?
C20 C15 C14 116.31(19) ?
C17 C16 C15 118.7(2) ?
C17 C16 H16 120.6 ?
C15 C16 H16 120.6 ?
C16 C17 C18 123.1(2) ?
C16 C17 H17 118.4 ?
C18 C17 H17 118.4 ?
C19 C18 C17 118.9(2) ?
C19 C18 H18 120.5 ?
C17 C18 H18 120.5 ?
O2 C19 C18 124.69(18) ?
O2 C19 C20 115.04(16) ?
C18 C19 C20 120.26(17) ?
N2 C20 C15 123.38(17) ?
N2 C20 C19 118.44(16) ?
C15 C20 C19 118.18(17) ?
C12 C21 H21A 109.5 ?
C12 C21 H21B 109.5 ?
H21A C21 H21B 109.5 ?
C12 C21 H21C 109.5 ?
H21A C21 H21C 109.5 ?
H21B C21 H21C 109.5 ?
O2 C22 H22A 109.5 ?
O2 C22 H22B 109.5 ?
H22A C22 H22B 109.5 ?
O2 C22 H22C 109.5 ?
H22A C22 H22C 109.5 ?
H22B C22 H22C 109.5 ?

loop_
_geom_bond_atom_site_label_1
_geom_bond_atom_site_label_2
_geom_bond_distance
_geom_bond_publ_flag
O1 C8 1.363(2) n
O1 C11 1.423(2) n
O2 C19 1.352(2) n
O2 C22 1.426(2) n
N1 C1 1.315(2) n
N1 C9 1.367(2) n
N2 C12 1.305(2) n
N2 C20 1.364(2) n
C1 C2 1.412(3) ?
C1 C10 1.501(3) ?
C2 C3 1.350(3) ?
C2 H2 0.9300 ?
C3 C4 1.415(3) ?
C3 H3 0.9300 ?
C4 C5 1.410(3) ?
C4 C9 1.415(2) ?
C5 C6 1.355(3) ?
C5 H5 0.9300 ?
C6 C7 1.407(3) ?
C6 H6 0.9300 ?
C7 C8 1.366(3) ?
C7 H7 0.9300 ?
C8 C9 1.428(2) ?
C10 H10A 0.9600 ?
C10 H10B 0.9600 ?
C10 H10C 0.9600 ?
C11 H11A 0.9600 ?
C11 H11B 0.9600 ?
C11 H11C 0.9600 ?
C12 C13 1.414(3) ?
C12 C21 1.509(3) ?
C13 C14 1.352(3) ?
C13 H13 0.9300 ?
C14 C15 1.430(3) ?
C14 H14 0.9300 ?
C15 C16 1.398(3) ?
C15 C20 1.413(3) ?
C16 C17 1.357(3) ?
C16 H16 0.9300 ?
C17 C18 1.398(3) ?
C17 H17 0.9300 ?
C18 C19 1.374(3) ?
C18 H18 0.9300 ?
C19 C20 1.433(2) ?
C21 H21A 0.9600 ?
C21 H21B 0.9600 ?
C21 H21C 0.9600 ?
C22 H22A 0.9600 ?
C22 H22B 0.9600 ?
C22 H22C 0.9600 ?

loop_
_geom_torsion_atom_site_label_1
_geom_torsion_atom_site_label_2
_geom_torsion_atom_site_label_3
_geom_torsion_atom_site_label_4
_geom_torsion
_geom_torsion_publ_flag
C9 N1 C1 C2 0.4(3) n
C9 N1 C1 C10 179.95(17) n
N1 C1 C2 C3 -1.1(3) ?
C10 C1 C2 C3 179.4(2) ?
C1 C2 C3 C4 0.6(3) ?
C2 C3 C4 C5 -178.65(19) ?
C2 C3 C4 C9 0.5(3) ?
C3 C4 C5 C6 179.16(19) ?
C9 C4 C5 C6 0.0(3) ?
C4 C5 C6 C7 0.7(3) ?
C5 C6 C7 C8 -0.4(3) ?
C11 O1 C8 C7 3.3(3) ?
C11 O1 C8 C9 -176.03(16) ?
C6 C7 C8 O1 -179.83(18) ?
C6 C7 C8 C9 -0.6(3) ?
C1 N1 C9 C4 0.7(3) ?
C1 N1 C9 C8 179.74(15) ?
C5 C4 C9 N1 177.99(17) ?
C3 C4 C9 N1 -1.2(3) ?
C5 C4 C9 C8 -1.0(2) ?
C3 C4 C9 C8 179.81(16) ?
O1 C8 C9 N1 1.6(2) ?
C7 C8 C9 N1 -177.76(17) ?
O1 C8 C9 C4 -179.40(15) ?
C7 C8 C9 C4 1.3(3) ?
C20 N2 C12 C13 -0.9(3) ?
C20 N2 C12 C21 180.00(18) ?
N2 C12 C13 C14 1.7(3) n
C21 C12 C13 C14 -179.2(2) ?
C12 C13 C14 C15 -0.8(3) ?
C13 C14 C15 C16 179.9(2) ?
C13 C14 C15 C20 -0.7(3) ?
C20 C15 C16 C17 0.3(3) ?
C14 C15 C16 C17 179.7(2) ?
C15 C16 C17 C18 -0.3(4) ?
C16 C17 C18 C19 -0.1(3) ?
C22 O2 C19 C18 -3.1(3) ?
C22 O2 C19 C20 177.11(16) ?
C17 C18 C19 O2 -179.17(19) ?
C17 C18 C19 C20 0.6(3) ?
C12 N2 C20 C15 -0.8(3) ?
C12 N2 C20 C19 -179.93(17) ?
C16 C15 C20 N2 -179.05(18) ?
C14 C15 C20 N2 1.5(3) ?
C16 C15 C20 C19 0.1(3) ?
C14 C15 C20 C19 -179.32(17) ?
O2 C19 C20 N2 -1.6(2) n
C18 C19 C20 N2 178.66(17) ?
O2 C19 C20 C15 179.20(16) ?
C18 C19 C20 C15 -0.6(3) ?

loop_
_cod_related_entry_id
_cod_related_entry_database
_cod_related_entry_code
1 ChemSpider 280548
